data_7220557
loop_
_publ_author_name
'Sl\'adkov\'a, V.'
'Skalick\'a, T.'
'Sko\<repov\'a, E.'
'\<Cejka, J.'
'Eigner, V.'
'Kratochv\'il, B.'

_publ_section_title
;
 Systematic solvate screening of trospium chloride: discovering hydrates
 of a long-established pharmaceutical
;
_journal_issue 25
_journal_name_full CrystEngComm
_journal_page_first 4712
_journal_paper_doi 10.1039/C5CE00744E
_journal_volume 17
_journal_year 2015
_chemical_formula_moiety 'C25 H30 N O3, C3 H5 N, Cl '
_chemical_formula_sum 'C28 H35 Cl N2 O3'
_chemical_formula_weight 483.1
_chemical_name_systematic ' ?'
_space_group_IT_number 14
_symmetry_cell_setting monoclinic
_symmetry_Int_Tables_number 14
_symmetry_space_group_name_Hall '-P 2yn'
_symmetry_space_group_name_H-M 'P 1 21/n 1'
_audit_update_record
;
2015-03-25 deposited with the CCDC.
2015-05-25 downloaded from the CCDC.
;
_cell_angle_alpha 90
_cell_angle_beta 109.782(4)
_cell_angle_gamma 90
_cell_formula_units_Z 4
_cell_length_a 15.1562(7)
_cell_length_b 9.5360(3)
_cell_length_c 18.8677(8)
_cell_measurement_reflns_used 13808
_cell_measurement_temperature 150
_cell_measurement_theta_max 76.1
_cell_measurement_theta_min 4.58
_cell_volume 2566.02(19)
_computing_cell_refinement
;
CrysAlisPro, Agilent Technologies,
Version 1.171.36.21 (release 14-08-2012 CrysAlis171 .NET)
(compiled Sep 14 2012,17:21:16)
;
_computing_data_collection
;
CrysAlisPro, Agilent Technologies,
Version 1.171.36.21 (release 14-08-2012 CrysAlis171 .NET)
(compiled Sep 14 2012,17:21:16)
;
_computing_data_reduction
;
CrysAlisPro, Agilent Technologies,
Version 1.171.36.21 (release 14-08-2012 CrysAlis171 .NET)
(compiled Sep 14 2012,17:21:16)
;
_diffrn_ambient_temperature 150
_diffrn_detector_area_resol_mean 4.0959
_diffrn_measured_fraction_theta_full 0.98
_diffrn_measured_fraction_theta_max 0.98
_diffrn_measurement_device 'four-cycle diffractometer'
_diffrn_measurement_device_type 'Xcalibur, Onyx'
_diffrn_measurement_method '\w scans'
_diffrn_radiation_monochromator graphite
_diffrn_radiation_probe x-ray
_diffrn_radiation_source 'Enhance (Cu) X-ray Source'
_diffrn_radiation_type 'Cu K\a'
_diffrn_radiation_wavelength 1.5418
_diffrn_reflns_av_R_equivalents 0.0318
_diffrn_reflns_av_unetI/netI 0.0194
_diffrn_reflns_limit_h_max 18
_diffrn_reflns_limit_h_min -19
_diffrn_reflns_limit_k_max 11
_diffrn_reflns_limit_k_min -11
_diffrn_reflns_limit_l_max 23
_diffrn_reflns_limit_l_min -23
_diffrn_reflns_number 24850
_diffrn_reflns_theta_full 75.83
_diffrn_reflns_theta_max 76.25
_diffrn_reflns_theta_min 4.59
_exptl_absorpt_coefficient_mu 1.565
_exptl_absorpt_correction_T_max 1
_exptl_absorpt_correction_T_min 0.341
_exptl_absorpt_correction_type multi-scan
_exptl_absorpt_process_details
;
CrysAlisPro, Agilent Technologies,
Version 1.171.36.21 (release 14-08-2012 CrysAlis171 .NET)
(compiled Sep 14 2012,17:21:16)
Empirical absorption correction using spherical harmonics,
 implemented in SCALE3 ABSPACK scaling algorithm.
;
_exptl_crystal_colour colourless
_exptl_crystal_density_diffrn 1.25
_exptl_crystal_description block
_exptl_crystal_F_000 1032
_exptl_crystal_size_max 0.75
_exptl_crystal_size_mid 0.4
_exptl_crystal_size_min 0.06
_refine_diff_density_max 0.24
_refine_diff_density_min -0.27
_refine_ls_extinction_method none
_refine_ls_goodness_of_fit_gt 1.92
_refine_ls_goodness_of_fit_ref 1.83
_refine_ls_hydrogen_treatment mixed
_refine_ls_number_constraints 138
_refine_ls_number_parameters 317
_refine_ls_number_reflns 5239
_refine_ls_number_restraints 1
_refine_ls_R_factor_all 0.0488
_refine_ls_R_factor_gt 0.0416
_refine_ls_shift/su_max 0.0334
_refine_ls_shift/su_mean 0.0025
_refine_ls_structure_factor_coef Fsqd
_refine_ls_weighting_details w=1/(\s^2^(I)+0.0016I^2^)
_refine_ls_weighting_scheme sigma
_refine_ls_wR_factor_gt 0.1108
_refine_ls_wR_factor_ref 0.1158
_reflns_number_gt 4404
_reflns_number_total 5239
_reflns_threshold_expression I>3\s(I)
_cod_data_source_file c5ce00744e2.cif
_cod_data_source_block TCl_PRN
_cod_depositor_comments
;
The following automatic conversions were performed:

'_diffrn_radiation_probe' value 'X-ray' changed to 'x-ray' according
to
/usr/data/users/saulius/crontab/automatic-downloads/rss-feeds/RSC/lib/dictionaries/cif_core.dic
dictionary named 'cif_core.dic' version 2.4.2 from 2011-04-26.

Automatic conversion script
Id: cif_fix_values 3271 2015-04-21 07:52:19Z andrius 

 Adding full bibliography for 7220553--7220559.cif.
;
_cod_original_sg_symbol_Hall '-P 2yabc'
_cod_original_formula_sum 'C28 H35 Cl1 N2 O3'
_cod_database_code 7220557

loop_
_space_group_symop_id
_space_group_symop_operation_xyz
1 x,y,z
2 -x+1/2,y+1/2,-z+1/2
3 -x,-y,-z
4 x+1/2,-y+1/2,z+1/2

loop_
_atom_site_label
_atom_site_type_symbol
_atom_site_fract_x
_atom_site_fract_y
_atom_site_fract_z
_atom_site_adp_type
_atom_site_U_iso_or_equiv
_atom_site_site_symmetry_multiplicity
_atom_site_occupancy
_atom_site_calc_flag
_atom_site_disorder_assembly
_atom_site_disorder_group
Cl1 Cl 0.61743(2) 0.22822(4) 0.106595(19) Uani 0.03531(12) 4 1 d . .
O1 O 0.89874(9) 0.30868(11) 0.22888(6) Uani 0.0403(4) 4 1 d . .
O2 O 0.83803(10) 0.47408(12) 0.14220(6) Uani 0.0455(4) 4 1 d . .
O3 O 0.81164(7) 0.12936(11) 0.11163(6) Uani 0.0327(3) 4 1 d . .
N1 N 0.88853(9) 0.24039(12) 0.42585(6) Uani 0.0282(4) 4 1 d . .
C1 C 0.86690(10) 0.35748(15) 0.15878(8) Uani 0.0295(4) 4 1 d . .
C2 C 0.86930(10) 0.24061(14) 0.10268(8) Uani 0.0282(4) 4 1 d . .
C3 C 0.96799(10) 0.18056(16) 0.12027(8) Uani 0.0322(4) 4 1 d . .
C4 C 1.04856(12) 0.25174(19) 0.16240(9) Uani 0.0411(5) 4 1 d . .
C5 C 1.13660(12) 0.1945(2) 0.17291(11) Uani 0.0537(7) 4 1 d . .
C6 C 1.14495(13) 0.0662(3) 0.14196(11) Uani 0.0575(7) 4 1 d . .
C7 C 1.06516(14) -0.0050(2) 0.10007(11) Uani 0.0551(7) 4 1 d . .
C8 C 0.97701(12) 0.05199(19) 0.08888(9) Uani 0.0434(6) 4 1 d . .
C9 C 0.83596(10) 0.29823(16) 0.02217(8) Uani 0.0309(4) 4 1 d . .
C10 C 0.88378(11) 0.40778(19) 0.00295(9) Uani 0.0432(6) 4 1 d . .
C11 C 0.85642(13) 0.4566(2) -0.07050(10) Uani 0.0521(7) 4 1 d . .
C12 C 0.78139(13) 0.3964(2) -0.12598(9) Uani 0.0499(6) 4 1 d . .
C13 C 0.73392(13) 0.2880(2) -0.10747(9) Uani 0.0510(6) 4 1 d . .
C14 C 0.76061(12) 0.23890(19) -0.03363(9) Uani 0.0411(5) 4 1 d . .
C15 C 0.88666(12) 0.39483(15) 0.28896(8) Uani 0.0346(5) 4 1 d . .
C16 C 0.97393(12) 0.37578(16) 0.35791(9) Uani 0.0372(5) 4 1 d . .
C17 C 0.97466(10) 0.24150(15) 0.40198(8) Uani 0.0328(5) 4 1 d . .
C18 C 0.95950(12) 0.10979(16) 0.35305(9) Uani 0.0387(5) 4 1 d . .
C19 C 0.85206(12) 0.09381(15) 0.31841(8) Uani 0.0367(5) 4 1 d . .
C20 C 0.81135(10) 0.21560(15) 0.35029(7) Uani 0.0305(4) 4 1 d . .
C21 C 0.79757(11) 0.34804(15) 0.30258(7) Uani 0.0337(4) 4 1 d . .
C22 C 0.87779(12) 0.36659(15) 0.47046(8) Uani 0.0354(5) 4 1 d . .
C23 C 0.80434(14) 0.3221(2) 0.50385(10) Uani 0.0502(7) 4 1 d . .
C24 C 0.81648(15) 0.1625(2) 0.51422(10) Uani 0.0530(7) 4 1 d . .
C25 C 0.89077(12) 0.12275(16) 0.48045(8) Uani 0.0393(5) 4 1 d . .
H1c4 H 1.04356 0.340871 0.184389 Uiso 0.0494 4 1 d . .
H1c5 H 1.191937 0.244696 0.201942 Uiso 0.0644 4 1 d . .
H1c6 H 1.205765 0.026919 0.149523 Uiso 0.069 4 1 d . .
H1c7 H 1.070492 -0.094398 0.078496 Uiso 0.0662 4 1 d . .
H1c8 H 0.921923 0.001976 0.059207 Uiso 0.052 4 1 d . .
H1c10 H 0.936255 0.450079 0.040856 Uiso 0.0518 4 1 d . .
H1c11 H 0.889816 0.532931 -0.082982 Uiso 0.0625 4 1 d . .
H1c12 H 0.762791 0.430075 -0.176876 Uiso 0.0598 4 1 d . .
H1c13 H 0.681834 0.245601 -0.14568 Uiso 0.0612 4 1 d . .
H1c14 H 0.726497 0.163324 -0.021348 Uiso 0.0493 4 1 d . .
H1c15 H 0.879726 0.492687 0.276345 Uiso 0.0415 4 1 d . .
H1c16 H 0.981153 0.455197 0.390663 Uiso 0.0446 4 1 d . .
H2c16 H 1.028538 0.378396 0.34304 Uiso 0.0446 4 1 d . .
H1c17 H 1.034115 0.240416 0.441987 Uiso 0.0393 4 1 d . .
H1c18 H 0.985254 0.030059 0.38426 Uiso 0.0464 4 1 d . .
H2c18 H 0.985251 0.124149 0.313607 Uiso 0.0464 4 1 d . .
H1c19 H 0.833186 0.102608 0.264641 Uiso 0.0441 4 1 d . .
H2c19 H 0.833404 0.006536 0.334415 Uiso 0.0441 4 1 d . .
H1c20 H 0.750461 0.194519 0.352624 Uiso 0.0366 4 1 d . .
H1c21 H 0.775498 0.422361 0.326568 Uiso 0.0405 4 1 d . .
H2c21 H 0.748817 0.332712 0.255107 Uiso 0.0405 4 1 d . .
H1c22 H 0.854588 0.444305 0.436975 Uiso 0.0424 4 1 d . .
H2c22 H 0.935935 0.384323 0.510276 Uiso 0.0424 4 1 d . .
H1c23 H 0.743051 0.342346 0.468817 Uiso 0.0603 4 1 d . .
H2c23 H 0.817003 0.365878 0.552093 Uiso 0.0603 4 1 d . .
H1c24 H 0.838537 0.140412 0.566977 Uiso 0.0635 4 1 d . .
H2c24 H 0.75856 0.116675 0.486793 Uiso 0.0635 4 1 d . .
H1c25 H 0.951082 0.120545 0.519415 Uiso 0.0472 4 1 d . .
H2c25 H 0.873594 0.036216 0.453253 Uiso 0.0472 4 1 d . .
H1o3 H 0.7584(5) 0.1577(19) 0.1051(11) Uiso 0.0393 4 1 d . .
N1sa N 0.3843(3) 0.0578(5) 0.2165(4) Uani 0.0720(12) 4 0.754(3) d 1 1
C2sa C 0.4178(5) 0.1657(8) 0.2270(6) Uani 0.0535(9) 4 0.754(3) d 1 1
C3sa C 0.4617(5) 0.3040(8) 0.2386(6) Uani 0.0812(14) 4 0.754(3) d 1 1
C4sa C 0.5593(5) 0.2995(8) 0.2886(6) Uani 0.0703(12) 4 0.754(3) d 1 1
H1c3sa H 0.458675 0.342883 0.190917 Uiso 0.0975 4 0.754(3) d 1 1
H2c3sa H 0.426822 0.366206 0.259168 Uiso 0.0975 4 0.754(3) d 1 1
H1c4sa H 0.582079 0.39341 0.30117 Uiso 0.0844 4 0.754(3) d 1 1
H2c4sa H 0.563322 0.249596 0.333744 Uiso 0.0844 4 0.754(3) d 1 1
H3c4sa H 0.596656 0.252653 0.263646 Uiso 0.0844 4 0.754(3) d 1 1
N1sb N 0.3828(10) 0.0455(12) 0.2203(10) Uani 0.0720(15) 4 0.246(3) d 1 2
C2sb C 0.4339(14) 0.1256(18) 0.2562(12) Uani 0.0535(11) 4 0.246(3) d 1 2
C3sb C 0.497(2) 0.231(3) 0.3026(17) Uani 0.0812(16) 4 0.246(3) d 1 2
C4sb C 0.515(3) 0.346(3) 0.258(2) Uani 0.0703(14) 4 0.246(3) d 1 2
H1c3sb H 0.471584 0.267886 0.338695 Uiso 0.0975 4 0.246(3) d 1 2
H2c3sb H 0.555774 0.18748 0.331043 Uiso 0.0975 4 0.246(3) d 1 2
H1c4sb H 0.564507 0.403974 0.28931 Uiso 0.0844 4 0.246(3) d 1 2
H2c4sb H 0.533001 0.308136 0.217577 Uiso 0.0844 4 0.246(3) d 1 2
H3c4sb H 0.45903 0.400735 0.237305 Uiso 0.0844 4 0.246(3) d 1 2

loop_
_atom_site_aniso_label
_atom_site_aniso_type_symbol
_atom_site_aniso_U_11
_atom_site_aniso_U_22
_atom_site_aniso_U_33
_atom_site_aniso_U_12
_atom_site_aniso_U_13
_atom_site_aniso_U_23
Cl1 Cl 0.03356(18) 0.03285(19) 0.03603(19) -0.00008(13) 0.00720(13) -0.00297(13)
O1 O 0.0670(8) 0.0298(5) 0.0255(5) 0.0099(5) 0.0176(5) 0.0030(4)
O2 O 0.0686(8) 0.0314(6) 0.0329(5) 0.0117(5) 0.0124(5) 0.0048(4)
O3 O 0.0323(5) 0.0296(5) 0.0374(5) -0.0007(4) 0.0134(4) 0.0030(4)
N1 N 0.0343(6) 0.0246(5) 0.0204(5) -0.0003(4) 0.0023(4) 0.0016(4)
C1 C 0.0326(7) 0.0288(7) 0.0278(6) -0.0007(5) 0.0113(5) 0.0030(5)
C2 C 0.0287(6) 0.0289(6) 0.0268(6) 0.0002(5) 0.0092(5) 0.0016(5)
C3 C 0.0312(7) 0.0404(8) 0.0253(6) 0.0045(6) 0.0100(5) 0.0048(5)
C4 C 0.0353(8) 0.0506(9) 0.0351(8) -0.0022(7) 0.0089(6) 0.0037(7)
C5 C 0.0314(8) 0.0807(14) 0.0446(9) -0.0009(9) 0.0070(7) 0.0124(9)
C6 C 0.0391(9) 0.0848(15) 0.0518(10) 0.0199(9) 0.0196(8) 0.0161(10)
C7 C 0.0520(10) 0.0669(12) 0.0494(10) 0.0232(9) 0.0209(8) 0.0012(9)
C8 C 0.0430(9) 0.0505(9) 0.0363(8) 0.0098(8) 0.0130(6) -0.0026(7)
C9 C 0.0300(7) 0.0360(7) 0.0266(6) 0.0028(6) 0.0096(5) 0.0023(5)
C10 C 0.0364(8) 0.0560(10) 0.0347(8) -0.0057(7) 0.0089(6) 0.0116(7)
C11 C 0.0465(9) 0.0695(12) 0.0414(9) -0.0040(9) 0.0165(7) 0.0189(8)
C12 C 0.0461(9) 0.0728(12) 0.0299(8) 0.0068(9) 0.0118(7) 0.0112(8)
C13 C 0.0474(9) 0.0712(12) 0.0281(8) -0.0043(9) 0.0047(7) -0.0001(8)
C14 C 0.0398(8) 0.0502(9) 0.0301(7) -0.0069(7) 0.0077(6) -0.0012(6)
C15 C 0.0555(9) 0.0228(6) 0.0272(7) 0.0037(6) 0.0163(6) 0.0008(5)
C16 C 0.0449(8) 0.0344(7) 0.0338(7) -0.0092(6) 0.0153(6) -0.0052(6)
C17 C 0.0309(7) 0.0358(7) 0.0268(7) 0.0021(6) 0.0035(5) -0.0009(5)
C18 C 0.0503(9) 0.0304(7) 0.0320(7) 0.0119(6) 0.0096(6) 0.0033(6)
C19 C 0.0542(9) 0.0231(6) 0.0261(6) -0.0038(6) 0.0046(6) -0.0018(5)
C20 C 0.0325(7) 0.0296(7) 0.0225(6) -0.0039(6) 0.0003(5) 0.0004(5)
C21 C 0.0413(7) 0.0318(7) 0.0225(6) 0.0085(6) 0.0035(5) 0.0036(5)
C22 C 0.0489(8) 0.0291(7) 0.0255(6) -0.0002(6) 0.0092(6) -0.0038(5)
C23 C 0.0606(11) 0.0533(10) 0.0435(9) 0.0036(9) 0.0263(8) 0.0015(8)
C24 C 0.0701(12) 0.0518(10) 0.0418(9) -0.0097(9) 0.0253(8) 0.0058(8)
C25 C 0.0549(9) 0.0300(7) 0.0266(7) -0.0023(7) 0.0053(6) 0.0088(6)
N1sa N 0.0463(14) 0.076(2) 0.097(2) -0.0021(12) 0.0285(13) -0.017(2)
C2sa C 0.0468(13) 0.0626(15) 0.0496(15) 0.0065(12) 0.0145(10) -0.0029(12)
C3sa C 0.073(2) 0.073(2) 0.079(2) -0.0037(17) 0.0017(16) 0.0030(17)
C4sa C 0.0599(16) 0.0664(17) 0.086(2) -0.0035(14) 0.0261(16) -0.0171(17)
N1sb N 0.067(3) 0.0490(19) 0.089(2) 0.0038(16) 0.0115(16) 0.0160(14)
C2sb C 0.0512(18) 0.0547(17) 0.0563(14) 0.0058(13) 0.0204(12) 0.0110(12)
C3sb C 0.091(3) 0.085(3) 0.069(2) -0.0231(19) 0.0285(17) 0.0034(17)
C4sb C 0.059(3) 0.061(2) 0.0819(18) -0.0024(18) 0.0113(15) 0.0075(15)

loop_
_atom_type_symbol
_atom_type_scat_dispersion_real
_atom_type_scat_dispersion_imag
_atom_type_scat_source
C 0.0181 0.0091 'International Tables Vol C tables 4.2.6.8 and 6.1.1.1'
H 0.0000 0.0000 'International Tables Vol C tables 4.2.6.8 and 6.1.1.1'
Cl 0.3639 0.7018 'International Tables Vol C tables 4.2.6.8 and 6.1.1.1'
N 0.0311 0.0180 'International Tables Vol C tables 4.2.6.8 and 6.1.1.1'
O 0.0492 0.0322 'International Tables Vol C tables 4.2.6.8 and 6.1.1.1'

loop_
_geom_angle_atom_site_label_1
_geom_angle_atom_site_label_2
_geom_angle_atom_site_label_3
_geom_angle
C1 O1 C15 118.46(11)
C2 O3 H1o3 110.5(12)
C17 N1 C20 100.84(11)
C17 N1 C22 115.21(11)
C17 N1 C25 112.52(11)
C20 N1 C22 116.84(11)
C20 N1 C25 110.75(10)
C22 N1 C25 101.13(11)
O1 C1 O2 124.25(14)
O1 C1 C2 110.13(11)
O2 C1 C2 125.58(13)
O3 C2 C1 107.39(13)
O3 C2 C3 106.89(11)
O3 C2 C9 112.10(10)
C1 C2 C3 111.67(10)
C1 C2 C9 110.13(11)
C3 C2 C9 108.65(13)
C2 C3 C4 123.19(14)
C2 C3 C8 117.93(12)
C4 C3 C8 118.78(15)
C3 C4 C5 120.32(17)
C3 C4 H1c4 119.84
C5 C4 H1c4 119.84
C4 C5 C6 120.54(17)
C4 C5 H1c5 119.73
C6 C5 H1c5 119.73
C5 C6 C7 119.41(19)
C5 C6 H1c6 120.3
C7 C6 H1c6 120.3
C6 C7 C8 120.4(2)
C6 C7 H1c7 119.81
C8 C7 H1c7 119.81
C3 C8 C7 120.57(15)
C3 C8 H1c8 119.72
C7 C8 H1c8 119.72
C2 C9 C10 120.21(12)
C2 C9 C14 121.18(14)
C10 C9 C14 118.55(14)
C9 C10 C11 120.55(15)
C9 C10 H1c10 119.72
C11 C10 H1c10 119.72
C10 C11 C12 120.55(19)
C10 C11 H1c11 119.73
C12 C11 H1c11 119.73
C11 C12 C13 119.24(17)
C11 C12 H1c12 120.38
C13 C12 H1c12 120.38
C12 C13 C14 120.57(15)
C12 C13 H1c13 119.72
C14 C13 H1c13 119.71
C9 C14 C13 120.54(17)
C9 C14 H1c14 119.73
C13 C14 H1c14 119.73
O1 C15 C16 107.20(13)
O1 C15 C21 108.49(11)
O1 C15 H1c15 112.72
C16 C15 C21 112.62(13)
C16 C15 H1c15 108.59
C21 C15 H1c15 107.31
C15 C16 C17 114.25(13)
C15 C16 H1c16 109.47
C15 C16 H2c16 109.47
C17 C16 H1c16 109.47
C17 C16 H2c16 109.47
H1c16 C16 H2c16 104.23
N1 C17 C16 108.62(12)
N1 C17 C18 101.81(12)
N1 C17 H1c17 116.05
C16 C17 C18 112.87(13)
C16 C17 H1c17 105.63
C18 C17 H1c17 112.03
C17 C18 C19 104.96(13)
C17 C18 H1c18 109.47
C17 C18 H2c18 109.47
C19 C18 H1c18 109.47
C19 C18 H2c18 109.47
H1c18 C18 H2c18 113.63
C18 C19 C20 105.46(11)
C18 C19 H1c19 109.47
C18 C19 H2c19 109.47
C20 C19 H1c19 109.47
C20 C19 H2c19 109.47
H1c19 C19 H2c19 113.21
N1 C20 C19 101.61(11)
N1 C20 C21 109.40(11)
N1 C20 H1c20 115.75
C19 C20 C21 112.93(13)
C19 C20 H1c20 112.38
C21 C20 H1c20 105.01
C15 C21 C20 112.96(12)
C15 C21 H1c21 109.47
C15 C21 H2c21 109.47
C20 C21 H1c21 109.47
C20 C21 H2c21 109.47
H1c21 C21 H2c21 105.74
N1 C22 C23 104.00(13)
N1 C22 H1c22 109.47
N1 C22 H2c22 109.47
C23 C22 H1c22 109.47
C23 C22 H2c22 109.47
H1c22 C22 H2c22 114.44
C22 C23 C24 104.91(17)
C22 C23 H1c23 109.47
C22 C23 H2c23 109.47
C24 C23 H1c23 109.47
C24 C23 H2c23 109.47
H1c23 C23 H2c23 113.67
C23 C24 C25 105.52(17)
C23 C24 H1c24 109.47
C23 C24 H2c24 109.47
C25 C24 H1c24 109.47
C25 C24 H2c24 109.47
H1c24 C24 H2c24 113.16
N1 C25 C24 104.57(13)
N1 C25 H1c25 109.47
N1 C25 H2c25 109.47
C24 C25 H1c25 109.47
C24 C25 H2c25 109.47
H1c25 C25 H2c25 113.97
N1sa C2sa C3sa 178.3(12)
C2sa C3sa C4sa 112.4(6)
C2sa C3sa H1c3sa 109.47
C2sa C3sa H2c3sa 109.47
C4sa C3sa H1c3sa 109.47
C4sa C3sa H2c3sa 109.47
H1c3sa C3sa H2c3sa 106.33
C3sa C4sa H1c4sa 109.47
C3sa C4sa H2c4sa 109.47
C3sa C4sa H3c4sa 109.47
H1c4sa C4sa H2c4sa 109.47
H1c4sa C4sa H3c4sa 109.47
H2c4sa C4sa H3c4sa 109.47
N1sb C2sb C3sb 178(2)
C2sb C3sb C4sb 112(3)
C2sb C3sb H1c3sb 109.47
C2sb C3sb H2c3sb 109.47
C4sb C3sb H1c3sb 109.47
C4sb C3sb H2c3sb 109.47
H1c3sb C3sb H2c3sb 106.33
C3sb C4sb H1c4sb 109.47
C3sb C4sb H2c4sb 109.47
C3sb C4sb H3c4sb 109.47
H1c4sb C4sb H2c4sb 109.47
H1c4sb C4sb H3c4sb 109.47
H2c4sb C4sb H3c4sb 109.47

loop_
_geom_bond_atom_site_label_1
_geom_bond_atom_site_label_2
_geom_bond_distance
O1 C1 1.3292(17)
O1 C15 1.461(2)
O2 C1 1.1971(18)
O3 C2 1.4205(18)
O3 H1o3 0.820(10)
N1 C17 1.518(2)
N1 C20 1.5257(15)
N1 C22 1.5086(19)
N1 C25 1.5156(19)
C1 C2 1.546(2)
C2 C3 1.529(2)
C2 C9 1.5313(19)
C3 C4 1.388(2)
C3 C8 1.388(2)
C4 C5 1.392(3)
C4 H1c4 0.96
C5 C6 1.379(3)
C5 H1c5 0.96
C6 C7 1.379(3)
C6 H1c6 0.96
C7 C8 1.391(3)
C7 H1c7 0.96
C8 H1c8 0.96
C9 C10 1.388(2)
C9 C14 1.385(2)
C10 C11 1.386(3)
C10 H1c10 0.96
C11 C12 1.383(2)
C11 H1c11 0.96
C12 C13 1.370(3)
C12 H1c12 0.96
C13 C14 1.394(2)
C13 H1c13 0.96
C14 H1c14 0.96
C15 C16 1.5199(19)
C15 C21 1.524(3)
C15 H1c15 0.96
C16 C17 1.525(2)
C16 H1c16 0.96
C16 H2c16 0.96
C17 C18 1.529(2)
C17 H1c17 0.96
C18 C19 1.543(2)
C18 H1c18 0.96
C18 H2c18 0.96
C19 C20 1.531(2)
C19 H1c19 0.96
C19 H2c19 0.96
C20 C21 1.524(2)
C20 H1c20 0.96
C21 H1c21 0.96
C21 H2c21 0.96
C22 C23 1.514(3)
C22 H1c22 0.96
C22 H2c22 0.96
C23 C24 1.538(3)
C23 H1c23 0.96
C23 H2c23 0.96
C24 C25 1.517(3)
C24 H1c24 0.96
C24 H2c24 0.96
C25 H1c25 0.96
C25 H2c25 0.96
N1sa C2sa 1.134(9)
C2sa C3sa 1.460(11)
C3sa C4sa 1.461(10)
C3sa H1c3sa 0.96
C3sa H2c3sa 0.96
C4sa H1c4sa 0.96
C4sa H2c4sa 0.96
C4sa H3c4sa 0.96
N1sb C2sb 1.13(2)
C2sb C3sb 1.46(3)
C3sb C4sb 1.46(5)
C3sb H1c3sb 0.96
C3sb H2c3sb 0.96
C4sb H1c4sb 0.96
C4sb H2c4sb 0.96
C4sb H3c4sb 0.96

loop_
_restr_distance_atom_site_label_1
_restr_distance_atom_site_label_2
_restr_distance_target
_restr_distance_target_weight_param
H1o3 O3 0.82 0.001
